data_4074685
loop_
_publ_author_name
'Teo, Shihui'
'Weng, Zhiqiang'
'Hor, T. S. Andy'

_publ_section_title
;
 1,1'-P/O-Ferrocenyl Ligands in Palladium-Catalyzed Suzuki Coupling
 of Aryl Chlorides
;
_journal_coden_ASTM ORGND7
_journal_issue 5
_journal_name_full Organometallics
_journal_page_first 1199
_journal_page_last 1205
_journal_paper_doi 10.1021/om050791j
_journal_volume 25
_journal_year 2006
_chemical_formula_sum 'C56 H70 F5 Fe2 I O4 P2 Pd'
_chemical_formula_weight 1309.06
_space_group_IT_number 15
_symmetry_cell_setting monoclinic
_symmetry_space_group_name_Hall '-C 2yc'
_symmetry_space_group_name_H-M 'C 1 2/c 1'
_atom_sites_solution_hydrogens geom
_atom_sites_solution_primary direct
_atom_sites_solution_secondary difmap
_audit_creation_method SHELXL-97
_cell_angle_alpha 90.00
_cell_angle_beta 114.753(2)
_cell_angle_gamma 90.00
_cell_formula_units_Z 4
_cell_length_a 17.9960(15)
_cell_length_b 19.5414(15)
_cell_length_c 17.0394(15)
_cell_measurement_reflns_used 602
_cell_measurement_temperature 243(2)
_cell_measurement_theta_max 17.94
_cell_measurement_theta_min 2.40
_cell_volume 5441.6(8)
_computing_cell_refinement 'Bruker SMART'
_computing_data_collection 'Bruker SMART'
_computing_data_reduction 'Bruker SAINT'
_computing_molecular_graphics 'Bruker SHELXTL'
_computing_publication_material 'Bruker SHELXTL'
_computing_structure_refinement 'SHELXL-97 (Sheldrick, 1997)'
_computing_structure_solution 'SHELXS-97 (Sheldrick, 1990)'
_diffrn_ambient_temperature 243(2)
_diffrn_measured_fraction_theta_full 1.000
_diffrn_measured_fraction_theta_max 1.000
_diffrn_measurement_device_type 'CCD area detector'
_diffrn_measurement_method 'phi and omega scans'
_diffrn_radiation_monochromator graphite
_diffrn_radiation_source 'fine-focus sealed tube'
_diffrn_radiation_type MoK\a
_diffrn_radiation_wavelength 0.71073
_diffrn_reflns_av_R_equivalents 0.1337
_diffrn_reflns_av_sigmaI/netI 0.1413
_diffrn_reflns_limit_h_max 21
_diffrn_reflns_limit_h_min -21
_diffrn_reflns_limit_k_max 18
_diffrn_reflns_limit_k_min -23
_diffrn_reflns_limit_l_max 15
_diffrn_reflns_limit_l_min -20
_diffrn_reflns_number 15772
_diffrn_reflns_theta_full 25.00
_diffrn_reflns_theta_max 25.00
_diffrn_reflns_theta_min 1.62
_exptl_absorpt_coefficient_mu 1.541
_exptl_absorpt_correction_T_max 0.9552
_exptl_absorpt_correction_T_min 0.8866
_exptl_absorpt_correction_type 'Sadabs, (Sheldrick 2001)'
_exptl_crystal_colour Orange
_exptl_crystal_density_diffrn 1.598
_exptl_crystal_density_meas 0
_exptl_crystal_density_method 'not measured'
_exptl_crystal_description 'Thin Plate'
_exptl_crystal_F_000 2656
_exptl_crystal_size_max 0.08
_exptl_crystal_size_mid 0.06
_exptl_crystal_size_min 0.03
_refine_diff_density_max 0.854
_refine_diff_density_min -0.974
_refine_diff_density_rms 0.130
_refine_ls_extinction_method none
_refine_ls_goodness_of_fit_ref 1.010
_refine_ls_hydrogen_treatment mixed
_refine_ls_matrix_type full
_refine_ls_number_parameters 323
_refine_ls_number_reflns 4788
_refine_ls_number_restraints 0
_refine_ls_restrained_S_all 1.010
_refine_ls_R_factor_all 0.1521
_refine_ls_R_factor_gt 0.0771
_refine_ls_shift/su_max 0.000
_refine_ls_shift/su_mean 0.000
_refine_ls_structure_factor_coef Fsqd
_refine_ls_weighting_details 'calc w=1/[\s^2^(Fo^2^)+(0.0539P)^2^+0.0000P] where P=(Fo^2^+2Fc^2^)/3'
_refine_ls_weighting_scheme calc
_refine_ls_wR_factor_gt 0.1332
_refine_ls_wR_factor_ref 0.1555
_reflns_number_gt 2692
_reflns_number_total 4788
_reflns_threshold_expression >2sigma(I)
_cod_data_source_file om050791jsi20050913_114729.cif
_cod_data_source_block 5342
_cod_depositor_comments
;
The following automatic conversions were performed:

'_symmetry_cell_setting' value 'Monoclinic' changed to 'monoclinic'
according to /home/saulius/struct/CIF-dictionaries/cif_core.dic
dictionary named 'cif_core.dic' version 2.4.1 from 2010-06-29.

Automatic conversion script
Id: cif_fix_values 1715 2011-07-08 13:25:40Z adriana 
;
_cod_original_sg_symbol_H-M C2/c
_cod_database_code 4074685

loop_
_symmetry_equiv_pos_as_xyz
'x, y, z'
'-x, y, -z+1/2'
'x+1/2, y+1/2, z'
'-x+1/2, y+1/2, -z+1/2'
'-x, -y, -z'
'x, -y, z-1/2'
'-x+1/2, -y+1/2, -z'
'x+1/2, -y+1/2, z-1/2'

loop_
_atom_site_label
_atom_site_type_symbol
_atom_site_fract_x
_atom_site_fract_y
_atom_site_fract_z
_atom_site_U_iso_or_equiv
_atom_site_adp_type
_atom_site_occupancy
_atom_site_symmetry_multiplicity
_atom_site_calc_flag
_atom_site_refinement_flags
Pd1 Pd 0.0000 0.29692(5) 0.7500 0.0253(3) Uani 1 2 d S
I1 I 0.0000 0.43228(5) 0.7500 0.0487(3) Uani 1 2 d S
Fe1 Fe 0.06531(10) 0.16023(8) 0.49996(11) 0.0538(5) Uani 1 1 d .
P1 P 0.03554(14) 0.29363(13) 0.63190(16) 0.0307(6) Uani 1 1 d .
O1 O 0.2416(5) 0.0766(5) 0.6200(7) 0.101(4) Uani 1 1 d .
O2 O 0.3162(5) 0.1192(4) 0.5531(6) 0.070(2) Uani 1 1 d .
C1 C 0.0000 0.1948(5) 0.7500 0.032(3) Uani 1 2 d S
C2 C 0.0653(6) 0.1565(4) 0.8057(6) 0.034(2) Uani 1 1 d .
F2 F 0.1331(3) 0.1888(2) 0.8634(4) 0.0474(15) Uani 1 1 d .
C3 C 0.0653(6) 0.0856(5) 0.8048(8) 0.048(3) Uani 1 1 d .
F3 F 0.1312(4) 0.0517(3) 0.8627(5) 0.075(2) Uani 1 1 d .
C4 C 0.0000 0.0525(7) 0.7500 0.057(5) Uani 1 2 d S
F4 F 0.0000 -0.0167(4) 0.7500 0.107(4) Uani 1 2 d S
C5 C 0.2514(7) 0.1349(7) 0.5772(8) 0.068(3) Uani 1 1 d .
H5 H 0.2669 0.1745 0.6171 0.082 Uiso 1 1 calc R
C6 C 0.3118(8) 0.0356(7) 0.6444(9) 0.084(4) Uani 1 1 d .
H6A H 0.2986 -0.0087 0.6148 0.101 Uiso 1 1 calc R
H6B H 0.3369 0.0278 0.7069 0.101 Uiso 1 1 calc R
C7 C 0.3685(8) 0.0770(6) 0.6164(9) 0.081(4) Uani 1 1 d .
H7A H 0.4077 0.1036 0.6648 0.098 Uiso 1 1 calc R
H7B H 0.3985 0.0471 0.5937 0.098 Uiso 1 1 calc R
C8 C 0.0287(6) 0.2085(5) 0.5853(7) 0.040(2) Uani 1 1 d .
C9 C -0.0402(7) 0.1786(5) 0.5153(7) 0.053(3) Uani 1 1 d .
H9 H -0.0888 0.2037 0.4743 0.063 Uiso 1 1 calc R
C10 C -0.0267(8) 0.1084(6) 0.5146(9) 0.067(4) Uani 1 1 d .
H10 H -0.0642 0.0748 0.4735 0.081 Uiso 1 1 calc R
C11 C 0.0486(9) 0.0942(6) 0.5806(9) 0.063(4) Uani 1 1 d .
H11 H 0.0736 0.0482 0.5949 0.076 Uiso 1 1 calc R
C12 C 0.0840(7) 0.1541(5) 0.6247(7) 0.048(3) Uani 1 1 d .
H12 H 0.1374 0.1579 0.6755 0.058 Uiso 1 1 calc R
C13 C 0.1449(8) 0.2162(6) 0.4704(9) 0.063(4) Uani 1 1 d .
H13 H 0.1703 0.2603 0.4963 0.076 Uiso 1 1 calc R
C14 C 0.0717(9) 0.2064(9) 0.3949(8) 0.086(5) Uani 1 1 d .
H14 H 0.0352 0.2433 0.3599 0.104 Uiso 1 1 calc R
C15 C 0.0586(10) 0.1374(9) 0.3793(10) 0.103(6) Uani 1 1 d .
H15 H 0.0118 0.1159 0.3311 0.124 Uiso 1 1 calc R
C16 C 0.1230(8) 0.1040(6) 0.4427(9) 0.068(4) Uani 1 1 d .
H16 H 0.1303 0.0537 0.4476 0.082 Uiso 1 1 calc R
C17 C 0.1754(6) 0.1510(6) 0.4989(7) 0.051(3) Uani 1 1 d .
C18 C -0.0324(5) 0.3498(4) 0.5434(6) 0.037(2) Uani 1 1 d .
H18 H -0.0172 0.3970 0.5650 0.045 Uiso 1 1 calc R
C19 C -0.1215(5) 0.3419(5) 0.5281(7) 0.046(3) Uani 1 1 d .
H19A H -0.1268 0.3482 0.5826 0.056 Uiso 1 1 calc R
H19B H -0.1408 0.2958 0.5064 0.056 Uiso 1 1 calc R
C20 C -0.1730(6) 0.3950(6) 0.4626(7) 0.057(3) Uani 1 1 d .
H20A H -0.2307 0.3884 0.4509 0.068 Uiso 1 1 calc R
H20B H -0.1568 0.4408 0.4872 0.068 Uiso 1 1 calc R
C21 C -0.1640(7) 0.3907(6) 0.3794(8) 0.072(4) Uani 1 1 d .
H21A H -0.1973 0.4264 0.3400 0.086 Uiso 1 1 calc R
H21B H -0.1840 0.3462 0.3523 0.086 Uiso 1 1 calc R
C22 C -0.0743(7) 0.3995(6) 0.3945(8) 0.068(4) Uani 1 1 d .
H22A H -0.0694 0.3940 0.3397 0.082 Uiso 1 1 calc R
H22B H -0.0556 0.4457 0.4164 0.082 Uiso 1 1 calc R
C23 C -0.0211(6) 0.3464(5) 0.4595(6) 0.051(3) Uani 1 1 d .
H23A H -0.0357 0.3006 0.4344 0.061 Uiso 1 1 calc R
H23B H 0.0365 0.3546 0.4720 0.061 Uiso 1 1 calc R
C24 C 0.1430(5) 0.3203(5) 0.6605(6) 0.036(2) Uani 1 1 d .
H24 H 0.1603 0.2960 0.6199 0.043 Uiso 1 1 calc R
C25 C 0.1570(6) 0.3965(5) 0.6512(8) 0.053(3) Uani 1 1 d .
H25A H 0.1234 0.4111 0.5917 0.064 Uiso 1 1 calc R
H25B H 0.1400 0.4230 0.6897 0.064 Uiso 1 1 calc R
C26 C 0.2448(7) 0.4110(6) 0.6727(9) 0.068(4) Uani 1 1 d .
H26A H 0.2596 0.3887 0.6297 0.082 Uiso 1 1 calc R
H26B H 0.2517 0.4605 0.6687 0.082 Uiso 1 1 calc R
C27 C 0.3007(7) 0.3877(6) 0.7589(8) 0.068(4) Uani 1 1 d .
H27A H 0.2909 0.4140 0.8026 0.081 Uiso 1 1 calc R
H27B H 0.3573 0.3958 0.7674 0.081 Uiso 1 1 calc R
C28 C 0.2887(6) 0.3131(7) 0.7698(9) 0.083(4) Uani 1 1 d .
H28A H 0.3242 0.2995 0.8292 0.099 Uiso 1 1 calc R
H28B H 0.3052 0.2868 0.7308 0.099 Uiso 1 1 calc R
C29 C 0.2001(6) 0.2957(6) 0.7512(8) 0.066(3) Uani 1 1 d .
H29A H 0.1850 0.3178 0.7941 0.080 Uiso 1 1 calc R
H29B H 0.1944 0.2461 0.7553 0.080 Uiso 1 1 calc R

loop_
_atom_site_aniso_label
_atom_site_aniso_U_11
_atom_site_aniso_U_22
_atom_site_aniso_U_33
_atom_site_aniso_U_23
_atom_site_aniso_U_13
_atom_site_aniso_U_12
Pd1 0.0259(6) 0.0210(5) 0.0284(6) 0.000 0.0106(5) 0.000
I1 0.0607(7) 0.0345(6) 0.0584(8) 0.000 0.0323(6) 0.000
Fe1 0.0610(11) 0.0546(10) 0.0519(11) -0.0187(8) 0.0296(9) 0.0040(8)
P1 0.0296(14) 0.0336(13) 0.0278(15) 0.0002(12) 0.0109(11) 0.0029(11)
O1 0.079(7) 0.118(8) 0.135(9) 0.079(7) 0.074(7) 0.041(6)
O2 0.064(5) 0.081(6) 0.079(6) 0.020(5) 0.043(5) 0.020(5)
C1 0.031(8) 0.008(6) 0.063(10) 0.000 0.025(7) 0.000
C2 0.031(6) 0.025(5) 0.044(7) 0.001(4) 0.015(5) -0.001(4)
F2 0.038(3) 0.041(3) 0.054(4) 0.007(3) 0.010(3) -0.004(3)
C3 0.027(6) 0.032(6) 0.080(9) 0.011(6) 0.018(6) 0.012(5)
F3 0.048(4) 0.034(3) 0.119(6) 0.014(4) 0.010(4) 0.007(3)
C4 0.050(11) 0.017(8) 0.096(15) 0.000 0.023(10) 0.000
F4 0.087(8) 0.026(5) 0.181(13) 0.000 0.031(8) 0.000
C5 0.066(8) 0.081(9) 0.079(10) -0.007(8) 0.051(8) 0.016(7)
C6 0.096(11) 0.085(10) 0.085(11) 0.033(8) 0.050(9) 0.021(9)
C7 0.065(9) 0.089(10) 0.108(13) 0.033(9) 0.053(9) 0.025(8)
C8 0.048(6) 0.030(5) 0.048(7) -0.015(5) 0.028(6) -0.002(5)
C9 0.054(7) 0.054(7) 0.052(8) -0.022(6) 0.024(6) -0.006(5)
C10 0.075(10) 0.057(8) 0.080(11) -0.043(7) 0.042(8) -0.025(7)
C11 0.093(11) 0.043(7) 0.072(10) -0.013(6) 0.052(9) 0.004(7)
C12 0.057(7) 0.046(7) 0.059(8) -0.001(6) 0.040(6) 0.004(5)
C13 0.087(10) 0.048(8) 0.074(10) -0.007(7) 0.053(9) 0.009(7)
C14 0.094(12) 0.146(14) 0.033(8) 0.021(9) 0.040(8) 0.048(11)
C15 0.077(11) 0.145(15) 0.092(13) -0.065(12) 0.041(10) -0.022(11)
C16 0.048(8) 0.071(8) 0.087(11) -0.034(8) 0.030(8) 0.000(7)
C17 0.039(7) 0.072(9) 0.047(7) -0.008(6) 0.025(6) 0.009(6)
C18 0.038(6) 0.033(6) 0.042(6) 0.004(5) 0.017(5) 0.008(4)
C19 0.033(6) 0.048(6) 0.048(7) -0.001(5) 0.006(5) 0.009(5)
C20 0.027(6) 0.070(8) 0.055(8) -0.004(6) -0.002(6) 0.014(5)
C21 0.067(9) 0.095(9) 0.036(8) 0.016(7) 0.005(7) 0.025(7)
C22 0.082(10) 0.081(9) 0.038(8) 0.017(6) 0.022(7) 0.009(7)
C23 0.045(7) 0.078(8) 0.031(6) 0.005(6) 0.016(5) 0.008(6)
C24 0.035(6) 0.049(6) 0.032(6) 0.000(5) 0.023(5) 0.003(4)
C25 0.050(7) 0.046(6) 0.060(9) 0.012(6) 0.021(6) 0.005(5)
C26 0.039(7) 0.082(9) 0.086(11) 0.002(7) 0.028(7) -0.019(6)
C27 0.043(8) 0.077(9) 0.080(11) -0.019(7) 0.023(7) -0.017(6)
C28 0.033(7) 0.106(12) 0.082(11) 0.022(8) -0.002(7) -0.001(7)
C29 0.033(6) 0.079(8) 0.071(9) 0.014(7) 0.006(6) -0.009(6)

loop_
_atom_type_symbol
_atom_type_description
_atom_type_scat_dispersion_real
_atom_type_scat_dispersion_imag
_atom_type_scat_source
C C 0.0033 0.0016 'International Tables Vol C Tables 4.2.6.8 and 6.1.1.4'
H H 0.0000 0.0000 'International Tables Vol C Tables 4.2.6.8 and 6.1.1.4'
O O 0.0106 0.0060 'International Tables Vol C Tables 4.2.6.8 and 6.1.1.4'
F F 0.0171 0.0103 'International Tables Vol C Tables 4.2.6.8 and 6.1.1.4'
P P 0.1023 0.0942 'International Tables Vol C Tables 4.2.6.8 and 6.1.1.4'
Fe Fe 0.3463 0.8444 'International Tables Vol C Tables 4.2.6.8 and 6.1.1.4'
Pd Pd -0.9988 1.0072 'International Tables Vol C Tables 4.2.6.8 and 6.1.1.4'
I I -0.4742 1.8119 'International Tables Vol C Tables 4.2.6.8 and 6.1.1.4'

loop_
_geom_angle_atom_site_label_1
_geom_angle_atom_site_label_2
_geom_angle_atom_site_label_3
_geom_angle
_geom_angle_site_symmetry_1
_geom_angle_site_symmetry_3
C1 Pd1 P1 88.44(7) . 2_556
C1 Pd1 P1 88.44(6) . .
P1 Pd1 P1 176.87(13) 2_556 .
C1 Pd1 I1 180.000(1) . .
P1 Pd1 I1 91.56(7) 2_556 .
P1 Pd1 I1 91.56(7) . .
C17 Fe1 C11 112.6(5) . .
C17 Fe1 C12 106.1(4) . .
C11 Fe1 C12 40.7(4) . .
C17 Fe1 C16 40.0(4) . .
C11 Fe1 C16 103.7(5) . .
C12 Fe1 C16 125.8(5) . .
C17 Fe1 C13 40.5(4) . .
C11 Fe1 C13 147.7(6) . .
C12 Fe1 C13 118.1(5) . .
C16 Fe1 C13 67.3(5) . .
C17 Fe1 C10 144.5(5) . .
C11 Fe1 C10 39.9(5) . .
C12 Fe1 C10 68.1(5) . .
C16 Fe1 C10 113.3(5) . .
C13 Fe1 C10 172.4(6) . .
C17 Fe1 C14 67.2(5) . .
C11 Fe1 C14 164.7(6) . .
C12 Fe1 C14 154.5(6) . .
C16 Fe1 C14 65.8(6) . .
C13 Fe1 C14 40.7(5) . .
C10 Fe1 C14 132.0(6) . .
C17 Fe1 C9 172.1(4) . .
C11 Fe1 C9 67.1(5) . .
C12 Fe1 C9 68.3(4) . .
C16 Fe1 C9 147.7(5) . .
C13 Fe1 C9 136.5(5) . .
C10 Fe1 C9 39.8(4) . .
C14 Fe1 C9 115.3(5) . .
C17 Fe1 C15 67.3(5) . .
C11 Fe1 C15 125.8(6) . .
C12 Fe1 C15 163.1(6) . .
C16 Fe1 C15 39.4(5) . .
C13 Fe1 C15 67.7(5) . .
C10 Fe1 C15 107.6(5) . .
C14 Fe1 C15 39.1(5) . .
C9 Fe1 C15 119.6(5) . .
C17 Fe1 C8 131.3(4) . .
C11 Fe1 C8 68.0(4) . .
C12 Fe1 C8 40.7(4) . .
C16 Fe1 C8 166.1(5) . .
C13 Fe1 C8 113.4(4) . .
C10 Fe1 C8 68.0(4) . .
C14 Fe1 C8 124.5(5) . .
C9 Fe1 C8 40.9(4) . .
C15 Fe1 C8 154.5(6) . .
C8 P1 C18 106.5(5) . .
C8 P1 C24 104.0(4) . .
C18 P1 C24 107.9(4) . .
C8 P1 Pd1 113.8(3) . .
C18 P1 Pd1 110.9(3) . .
C24 P1 Pd1 113.2(3) . .
C5 O1 C6 108.9(9) . .
C7 O2 C5 106.2(9) . .
C2 C1 C2 114.3(11) . 2_556
C2 C1 Pd1 122.8(5) . .
C2 C1 Pd1 122.8(5) 2_556 .
F2 C2 C1 119.5(7) . .
F2 C2 C3 118.0(8) . .
C1 C2 C3 122.5(9) . .
C4 C3 F3 121.5(9) . .
C4 C3 C2 119.6(10) . .
F3 C3 C2 118.9(9) . .
C3 C4 C3 121.5(13) . 2_556
C3 C4 F4 119.3(7) . .
C3 C4 F4 119.3(7) 2_556 .
O1 C5 O2 105.8(9) . .
O1 C5 C17 111.6(10) . .
O2 C5 C17 110.1(10) . .
O1 C6 C7 104.0(10) . .
O2 C7 C6 103.7(10) . .
C12 C8 C9 106.3(9) . .
C12 C8 P1 124.8(8) . .
C9 C8 P1 127.5(8) . .
C12 C8 Fe1 67.8(6) . .
C9 C8 Fe1 69.4(6) . .
P1 C8 Fe1 137.8(5) . .
C10 C9 C8 108.3(10) . .
C10 C9 Fe1 69.7(6) . .
C8 C9 Fe1 69.7(6) . .
C11 C10 C9 107.8(10) . .
C11 C10 Fe1 68.2(7) . .
C9 C10 Fe1 70.5(6) . .
C10 C11 C12 110.0(10) . .
C10 C11 Fe1 71.9(8) . .
C12 C11 Fe1 70.2(7) . .
C11 C12 C8 107.6(10) . .
C11 C12 Fe1 69.1(7) . .
C8 C12 Fe1 71.4(6) . .
C17 C13 C14 105.9(11) . .
C17 C13 Fe1 68.6(6) . .
C14 C13 Fe1 70.6(8) . .
C15 C14 C13 109.1(13) . .
C15 C14 Fe1 70.7(9) . .
C13 C14 Fe1 68.7(7) . .
C16 C15 C14 107.1(13) . .
C16 C15 Fe1 68.9(8) . .
C14 C15 Fe1 70.2(8) . .
C15 C16 C17 109.6(12) . .
C15 C16 Fe1 71.7(8) . .
C17 C16 Fe1 69.0(6) . .
C16 C17 C13 108.3(11) . .
C16 C17 C5 125.9(11) . .
C13 C17 C5 125.8(11) . .
C16 C17 Fe1 71.0(6) . .
C13 C17 Fe1 70.9(6) . .
C5 C17 Fe1 123.6(8) . .
C19 C18 C23 112.3(8) . .
C19 C18 P1 111.6(6) . .
C23 C18 P1 115.9(6) . .
C18 C19 C20 109.3(8) . .
C21 C20 C19 112.5(9) . .
C20 C21 C22 111.1(9) . .
C23 C22 C21 109.9(9) . .
C18 C23 C22 111.2(9) . .
C29 C24 C25 109.8(9) . .
C29 C24 P1 111.2(7) . .
C25 C24 P1 116.4(6) . .
C26 C25 C24 111.3(8) . .
C27 C26 C25 113.6(10) . .
C26 C27 C28 110.8(10) . .
C27 C28 C29 112.5(10) . .
C28 C29 C24 109.9(9) . .

loop_
_geom_bond_atom_site_label_1
_geom_bond_atom_site_label_2
_geom_bond_distance
_geom_bond_site_symmetry_2
Pd1 C1 1.995(11) .
Pd1 P1 2.354(2) 2_556
Pd1 P1 2.354(2) .
Pd1 I1 2.6452(13) .
Fe1 C17 1.997(10) .
Fe1 C11 1.997(12) .
Fe1 C12 2.012(11) .
Fe1 C16 2.022(11) .
Fe1 C13 2.026(12) .
Fe1 C10 2.044(12) .
Fe1 C14 2.050(13) .
Fe1 C9 2.055(11) .
Fe1 C15 2.057(15) .
Fe1 C8 2.059(9) .
P1 C8 1.826(9) .
P1 C18 1.852(9) .
P1 C24 1.859(9) .
O1 C5 1.403(13) .
O1 C6 1.404(13) .
O2 C7 1.371(13) .
O2 C5 1.421(12) .
C1 C2 1.382(10) .
C1 C2 1.382(10) 2_556
C2 F2 1.359(10) .
C2 C3 1.385(12) .
C3 C4 1.323(11) .
C3 F3 1.357(10) .
C4 C3 1.323(11) 2_556
C4 F4 1.352(14) .
C5 C17 1.491(15) .
C6 C7 1.525(16) .
C8 C12 1.417(13) .
C8 C9 1.437(13) .
C9 C10 1.394(14) .
C10 C11 1.379(16) .
C11 C12 1.393(14) .
C13 C17 1.391(14) .
C13 C14 1.417(16) .
C14 C15 1.375(18) .
C15 C16 1.375(18) .
C16 C17 1.376(14) .
C18 C19 1.521(12) .
C18 C23 1.527(13) .
C19 C20 1.522(13) .
C20 C21 1.494(15) .
C21 C22 1.534(15) .
C22 C23 1.528(13) .
C24 C29 1.531(13) .
C24 C25 1.531(12) .
C25 C26 1.491(14) .
C26 C27 1.462(15) .
C27 C28 1.496(15) .
C28 C29 1.529(14) .
